data_7153839
loop_
_publ_author_name
'Zhu, Yu'
'Hong, Jun-Jie'
'Zhou, Yun-Bin'
'Xiao, Yu-Wei'
'Lin, Min'
'Zhan, Zhuang-Ping'

_publ_section_title
;
 Selective synthesis of 4-(sulfonyl)-methyl-1H-pyrazoles and
 (E)-4,5-dihydro-1H-pyrazoles from N-allenic sulfonylhydrazones.
;
_journal_issue 23
_journal_name_full 'Organic &amp; biomolecular chemistry'
_journal_page_first 3797
_journal_page_last 3801
_journal_paper_doi 10.1039/c4ob00550c
_journal_volume 12
_journal_year 2014
_chemical_formula_moiety 'C33 H26 N2 O2 S'
_chemical_formula_sum 'C33 H26 N2 O2 S'
_chemical_formula_weight 514.62
_chemical_name_systematic
; 
 ? 
;
_space_group_IT_number 14
_symmetry_cell_setting monoclinic
_symmetry_space_group_name_Hall '-P 2yn'
_symmetry_space_group_name_H-M 'P 1 21/n 1'
_atom_sites_solution_hydrogens geom
_atom_sites_solution_primary direct
_atom_sites_solution_secondary difmap
_audit_creation_method SHELXL-97
_cell_angle_alpha 90.00
_cell_angle_beta 102.800(3)
_cell_angle_gamma 90.00
_cell_formula_units_Z 4
_cell_length_a 9.8941(17)
_cell_length_b 19.167(3)
_cell_length_c 14.200(2)
_cell_measurement_temperature 173(2)
_cell_volume 2626.0(7)
_computing_structure_refinement 'SHELXL-97 (Sheldrick, 1997)'
_computing_structure_solution 'SHELXS-97 (Sheldrick, 1990)'
_diffrn_ambient_temperature 173(2)
_diffrn_measured_fraction_theta_full 0.997
_diffrn_measured_fraction_theta_max 0.997
_diffrn_radiation_monochromator graphite
_diffrn_radiation_source 'fine-focus sealed tube'
_diffrn_radiation_type MoK\a
_diffrn_radiation_wavelength 0.71073
_diffrn_reflns_av_R_equivalents 0.0334
_diffrn_reflns_av_sigmaI/netI 0.0404
_diffrn_reflns_limit_h_max 12
_diffrn_reflns_limit_h_min -11
_diffrn_reflns_limit_k_max 23
_diffrn_reflns_limit_k_min -17
_diffrn_reflns_limit_l_max 16
_diffrn_reflns_limit_l_min -17
_diffrn_reflns_number 14078
_diffrn_reflns_theta_full 26.00
_diffrn_reflns_theta_max 26.00
_diffrn_reflns_theta_min 1.81
_exptl_absorpt_coefficient_mu 0.157
_exptl_absorpt_correction_T_max 1.000000
_exptl_absorpt_correction_T_min 0.782460
_exptl_absorpt_correction_type empirical
_exptl_absorpt_process_details 'Bruker SADABS; Sheldrick'
_exptl_crystal_colour yellow
_exptl_crystal_density_diffrn 1.302
_exptl_crystal_density_method 'not measured'
_exptl_crystal_description block
_exptl_crystal_F_000 1080
_exptl_crystal_size_max 0.4
_exptl_crystal_size_mid 0.4
_exptl_crystal_size_min 0.4
_refine_diff_density_max 0.479
_refine_diff_density_min -0.382
_refine_diff_density_rms 0.056
_refine_ls_extinction_method none
_refine_ls_goodness_of_fit_ref 1.142
_refine_ls_hydrogen_treatment mixed
_refine_ls_matrix_type full
_refine_ls_number_parameters 343
_refine_ls_number_reflns 5150
_refine_ls_number_restraints 0
_refine_ls_restrained_S_all 1.142
_refine_ls_R_factor_all 0.0679
_refine_ls_R_factor_gt 0.0606
_refine_ls_shift/su_max 0.001
_refine_ls_shift/su_mean 0.000
_refine_ls_structure_factor_coef Fsqd
_refine_ls_weighting_details 'calc w=1/[\s^2^(Fo^2^)+(0.0692P)^2^+1.4850P] where P=(Fo^2^+2Fc^2^)/3'
_refine_ls_weighting_scheme calc
_refine_ls_wR_factor_gt 0.1466
_refine_ls_wR_factor_ref 0.1512
_reflns_number_gt 4680
_reflns_number_total 5150
_reflns_threshold_expression >2sigma(I)
_cod_data_source_file c4ob00550c2.cif
_cod_data_source_block mon
_cod_depositor_comments
;
The following automatic conversions were performed:

'_exptl_absorpt_correction_type' value 'Empirical' changed to
'empirical' according to
/usr/data/users/saulius/crontab/automatic-downloads/rss-feeds/RSC/lib/dictionaries/cif_core.dic
dictionary named 'cif_core.dic' version 2.4.2 from 2011-04-26.

Automatic conversion script
Id: cif_fix_values 2281 2013-09-26 08:29:07Z andrius 
;
_cod_original_cell_volume 2625.9(8)
_cod_original_sg_symbol_H-M P2(1)/n
_cod_database_code 7153839

loop_
_symmetry_equiv_pos_as_xyz
'x, y, z'
'-x+1/2, y+1/2, -z+1/2'
'-x, -y, -z'
'x-1/2, -y-1/2, z-1/2'

loop_
_atom_site_label
_atom_site_type_symbol
_atom_site_fract_x
_atom_site_fract_y
_atom_site_fract_z
_atom_site_U_iso_or_equiv
_atom_site_adp_type
_atom_site_occupancy
_atom_site_symmetry_multiplicity
_atom_site_calc_flag
_atom_site_refinement_flags
S1 S 0.50161(6) 0.15246(3) 1.06172(4) 0.02434(17) Uani 1 1 d .
O1 O 0.46428(18) 0.09084(9) 1.10616(12) 0.0331(4) Uani 1 1 d .
O2 O 0.53355(19) 0.21489(9) 1.11696(11) 0.0363(4) Uani 1 1 d .
N1 N 0.36360(19) 0.17247(10) 0.97385(13) 0.0225(4) Uani 1 1 d .
N2 N 0.33246(18) 0.11538(10) 0.90738(13) 0.0231(4) Uani 1 1 d .
C1 C 0.3630(2) 0.23985(12) 0.91852(15) 0.0225(5) Uani 1 1 d .
H1B H 0.4432 0.2689 0.9468 0.027 Uiso 1 1 calc R
C2 C 0.3730(2) 0.21237(11) 0.82067(15) 0.0212(5) Uani 1 1 d .
C17 C 0.2260(2) 0.27817(11) 0.91766(15) 0.0229(5) Uani 1 1 d .
C21 C 0.0758(2) 0.35092(12) 0.99385(17) 0.0284(5) Uani 1 1 d .
C3 C 0.3321(2) 0.13880(12) 0.82197(16) 0.0223(5) Uani 1 1 d .
C26 C 0.2071(2) 0.31903(12) 0.99804(16) 0.0251(5) Uani 1 1 d .
C18 C 0.1183(2) 0.27209(13) 0.83886(16) 0.0288(5) Uani 1 1 d .
H7A H 0.1305 0.2457 0.7864 0.035 Uiso 1 1 calc R
C4 C 0.2955(2) 0.09276(12) 0.73672(16) 0.0240(5) Uani 1 1 d .
C10 C 0.4284(2) 0.24076(12) 0.75184(16) 0.0251(5) Uani 1 1 d .
H9A H 0.4244 0.2135 0.6971 0.030 Uiso 1 1 calc R
C27 C 0.6425(2) 0.13366(12) 1.00973(16) 0.0244(5) Uani 1 1 d .
C9 C 0.3447(3) 0.02481(12) 0.74069(18) 0.0295(5) Uani 1 1 d .
H11A H 0.4007 0.0079 0.7975 0.035 Uiso 1 1 calc R
C32 C 0.6639(2) 0.06677(13) 0.98108(19) 0.0323(6) Uani 1 1 d .
H12A H 0.6003 0.0318 0.9852 0.039 Uiso 1 1 calc R
C12 C 0.4621(3) 0.36667(13) 0.80087(18) 0.0337(6) Uani 1 1 d .
H13A H 0.3924 0.3635 0.8351 0.040 Uiso 1 1 calc R
C15 C 0.6676(3) 0.37783(15) 0.6979(2) 0.0391(6) Uani 1 1 d .
H14A H 0.7364 0.3816 0.6629 0.047 Uiso 1 1 calc R
C11 C 0.4947(2) 0.30907(12) 0.75110(16) 0.0250(5) Uani 1 1 d .
C5 C 0.2089(2) 0.11691(13) 0.65139(17) 0.0295(5) Uani 1 1 d .
H16A H 0.1747 0.1622 0.6480 0.035 Uiso 1 1 calc R
C19 C -0.0105(3) 0.30451(14) 0.83485(18) 0.0351(6) Uani 1 1 d .
H17A H -0.0812 0.2998 0.7799 0.042 Uiso 1 1 calc R
C28 C 0.7362(3) 0.18597(14) 1.0030(2) 0.0399(6) Uani 1 1 d .
H18A H 0.7208 0.2314 1.0211 0.048 Uiso 1 1 calc R
C30 C 0.8773(3) 0.10308(16) 0.94143(18) 0.0375(6) Uani 1 1 d .
C31 C 0.7805(3) 0.05192(15) 0.94616(19) 0.0375(6) Uani 1 1 d .
H20A H 0.7940 0.0069 0.9256 0.045 Uiso 1 1 calc R
C6 C 0.1742(3) 0.07337(14) 0.57198(19) 0.0363(6) Uani 1 1 d .
H21A H 0.1158 0.0893 0.5155 0.044 Uiso 1 1 calc R
C16 C 0.5971(3) 0.31611(13) 0.69797(18) 0.0326(6) Uani 1 1 d .
H22A H 0.6178 0.2785 0.6622 0.039 Uiso 1 1 calc R
C22 C 0.0551(3) 0.39048(14) 1.0734(2) 0.0375(6) Uani 1 1 d .
H23A H -0.0309 0.4109 1.0710 0.045 Uiso 1 1 calc R
C25 C 0.3127(3) 0.33093(14) 1.08150(19) 0.0353(6) Uani 1 1 d .
H24A H 0.4003 0.3121 1.0851 0.042 Uiso 1 1 calc R
C13 C 0.5327(3) 0.42889(14) 0.8000(2) 0.0414(7) Uani 1 1 d .
H25A H 0.5102 0.4673 0.8334 0.050 Uiso 1 1 calc R
C14 C 0.6365(3) 0.43399(15) 0.7494(2) 0.0423(7) Uani 1 1 d .
H26A H 0.6855 0.4755 0.7502 0.051 Uiso 1 1 calc R
C20 C -0.0318(3) 0.34249(14) 0.91036(19) 0.0337(6) Uani 1 1 d .
H27A H -0.1176 0.3632 0.9075 0.040 Uiso 1 1 calc R
C8 C 0.3106(3) -0.01790(13) 0.6603(2) 0.0378(6) Uani 1 1 d .
H28A H 0.3450 -0.0632 0.6630 0.045 Uiso 1 1 calc R
C24 C 0.2885(3) 0.36953(17) 1.1570(2) 0.0477(7) Uani 1 1 d .
H29A H 0.3593 0.3761 1.2115 0.057 Uiso 1 1 calc R
C23 C 0.1578(3) 0.39927(16) 1.1531(2) 0.0463(7) Uani 1 1 d .
H30A H 0.1418 0.4249 1.2052 0.056 Uiso 1 1 calc R
C29 C 0.8528(3) 0.17007(16) 0.9691(2) 0.0472(7) Uani 1 1 d .
H31A H 0.9161 0.2052 0.9647 0.057 Uiso 1 1 calc R
C7 C 0.2261(3) 0.00630(14) 0.57627(19) 0.0381(6) Uani 1 1 d .
H32A H 0.2039 -0.0225 0.5224 0.046 Uiso 1 1 calc R
C33 C 1.0101(3) 0.0868(2) 0.9106(2) 0.0543(9) Uani 1 1 d .
H33A H 1.0115 0.0383 0.8940 0.081 Uiso 1 1 calc R
H33B H 1.0876 0.0969 0.9627 0.081 Uiso 1 1 calc R
H33C H 1.0159 0.1147 0.8556 0.081 Uiso 1 1 calc R

loop_
_atom_site_aniso_label
_atom_site_aniso_U_11
_atom_site_aniso_U_22
_atom_site_aniso_U_33
_atom_site_aniso_U_23
_atom_site_aniso_U_13
_atom_site_aniso_U_12
S1 0.0282(3) 0.0258(3) 0.0182(3) 0.0031(2) 0.0034(2) 0.0057(2)
O1 0.0364(9) 0.0369(10) 0.0281(8) 0.0128(8) 0.0113(7) 0.0097(8)
O2 0.0462(11) 0.0361(10) 0.0221(8) -0.0045(7) -0.0024(7) 0.0094(8)
N1 0.0238(10) 0.0205(9) 0.0231(9) 0.0024(8) 0.0050(7) 0.0026(7)
N2 0.0201(9) 0.0216(10) 0.0274(10) 0.0011(8) 0.0045(7) 0.0004(7)
C1 0.0223(11) 0.0218(11) 0.0227(10) 0.0019(9) 0.0033(8) 0.0016(9)
C2 0.0181(10) 0.0211(11) 0.0236(10) 0.0017(9) 0.0027(8) 0.0043(8)
C17 0.0248(11) 0.0201(11) 0.0243(11) 0.0041(9) 0.0062(9) 0.0018(9)
C21 0.0314(13) 0.0226(12) 0.0346(13) 0.0022(10) 0.0147(10) 0.0003(10)
C3 0.0157(10) 0.0226(11) 0.0281(11) 0.0008(9) 0.0040(8) 0.0023(8)
C26 0.0289(12) 0.0194(11) 0.0279(11) 0.0018(9) 0.0080(9) 0.0002(9)
C18 0.0316(12) 0.0328(13) 0.0218(11) 0.0016(10) 0.0053(9) 0.0077(10)
C4 0.0212(11) 0.0227(12) 0.0284(11) -0.0006(9) 0.0061(9) -0.0027(9)
C10 0.0281(12) 0.0266(12) 0.0208(10) -0.0032(9) 0.0060(9) 0.0018(9)
C27 0.0194(11) 0.0279(12) 0.0236(11) 0.0012(9) 0.0000(8) 0.0013(9)
C9 0.0328(13) 0.0239(12) 0.0323(12) 0.0029(10) 0.0082(10) 0.0018(10)
C32 0.0267(12) 0.0293(13) 0.0428(14) -0.0023(11) 0.0116(11) -0.0043(10)
C12 0.0454(15) 0.0279(13) 0.0315(13) 0.0022(11) 0.0167(11) -0.0014(11)
C15 0.0282(13) 0.0443(16) 0.0474(15) 0.0124(13) 0.0139(11) 0.0008(12)
C11 0.0258(11) 0.0269(12) 0.0219(10) 0.0036(9) 0.0045(9) 0.0009(9)
C5 0.0288(12) 0.0256(12) 0.0327(12) -0.0004(10) 0.0036(10) 0.0017(10)
C19 0.0310(13) 0.0438(15) 0.0292(12) 0.0070(11) 0.0038(10) 0.0107(11)
C28 0.0366(15) 0.0293(14) 0.0522(16) 0.0017(12) 0.0067(12) -0.0055(11)
C30 0.0243(12) 0.0559(18) 0.0319(13) 0.0048(12) 0.0056(10) -0.0010(12)
C31 0.0347(14) 0.0366(15) 0.0436(15) -0.0053(12) 0.0134(12) 0.0040(11)
C6 0.0343(14) 0.0378(15) 0.0336(13) -0.0034(11) 0.0007(11) -0.0033(11)
C16 0.0323(13) 0.0314(13) 0.0367(13) 0.0029(11) 0.0132(11) 0.0043(11)
C22 0.0390(14) 0.0303(14) 0.0487(15) -0.0067(12) 0.0217(12) 0.0024(11)
C25 0.0330(13) 0.0329(14) 0.0378(13) -0.0097(11) 0.0031(11) 0.0027(11)
C13 0.0609(18) 0.0267(14) 0.0386(14) -0.0009(12) 0.0154(13) -0.0064(13)
C14 0.0460(16) 0.0327(15) 0.0464(15) 0.0077(13) 0.0067(13) -0.0132(12)
C20 0.0262(12) 0.0339(14) 0.0423(14) 0.0081(12) 0.0103(11) 0.0095(10)
C8 0.0461(15) 0.0216(12) 0.0476(15) -0.0040(11) 0.0148(12) 0.0003(11)
C24 0.0455(17) 0.0524(18) 0.0419(15) -0.0214(14) 0.0023(13) 0.0008(14)
C23 0.0509(17) 0.0427(16) 0.0503(16) -0.0272(14) 0.0223(14) -0.0030(13)
C29 0.0341(15) 0.0470(17) 0.0607(18) 0.0062(15) 0.0109(13) -0.0134(13)
C7 0.0466(16) 0.0338(14) 0.0351(13) -0.0137(12) 0.0115(11) -0.0095(12)
C33 0.0274(14) 0.088(3) 0.0500(17) 0.0028(17) 0.0131(13) 0.0037(15)

loop_
_atom_type_symbol
_atom_type_description
_atom_type_scat_dispersion_real
_atom_type_scat_dispersion_imag
_atom_type_scat_source
C C 0.0033 0.0016 'International Tables Vol C Tables 4.2.6.8 and 6.1.1.4'
H H 0.0000 0.0000 'International Tables Vol C Tables 4.2.6.8 and 6.1.1.4'
N N 0.0061 0.0033 'International Tables Vol C Tables 4.2.6.8 and 6.1.1.4'
O O 0.0106 0.0060 'International Tables Vol C Tables 4.2.6.8 and 6.1.1.4'
S S 0.1246 0.1234 'International Tables Vol C Tables 4.2.6.8 and 6.1.1.4'

loop_
_geom_angle_atom_site_label_1
_geom_angle_atom_site_label_2
_geom_angle_atom_site_label_3
_geom_angle
O1 S1 O2 119.92(11)
O1 S1 N1 105.70(10)
O2 S1 N1 105.17(10)
O1 S1 C27 108.92(11)
O2 S1 C27 107.68(11)
N1 S1 C27 109.03(10)
N2 N1 C1 109.56(16)
N2 N1 S1 109.63(13)
C1 N1 S1 119.42(14)
C3 N2 N1 107.95(18)
C2 C1 N1 100.77(17)
C2 C1 C17 113.38(17)
N1 C1 C17 108.32(17)
C10 C2 C3 123.9(2)
C10 C2 C1 130.7(2)
C3 C2 C1 104.41(18)
C18 C17 C26 118.9(2)
C18 C17 C1 119.4(2)
C26 C17 C1 121.72(19)
C22 C21 C20 121.0(2)
C22 C21 C26 119.3(2)
C20 C21 C26 119.7(2)
N2 C3 C2 113.7(2)
N2 C3 C4 120.7(2)
C2 C3 C4 125.58(19)
C25 C26 C21 117.6(2)
C25 C26 C17 123.6(2)
C21 C26 C17 118.7(2)
C17 C18 C19 122.0(2)
C9 C4 C5 119.2(2)
C9 C4 C3 120.5(2)
C5 C4 C3 120.3(2)
C2 C10 C11 128.7(2)
C32 C27 C28 120.4(2)
C32 C27 S1 120.30(18)
C28 C27 S1 119.2(2)
C8 C9 C4 120.2(2)
C27 C32 C31 119.5(2)
C13 C12 C11 120.5(2)
C16 C15 C14 120.0(2)
C12 C11 C16 118.4(2)
C12 C11 C10 123.6(2)
C16 C11 C10 118.0(2)
C6 C5 C4 120.0(2)
C20 C19 C18 120.4(2)
C29 C28 C27 119.3(3)
C29 C30 C31 118.6(2)
C29 C30 C33 119.7(3)
C31 C30 C33 121.7(3)
C32 C31 C30 120.9(3)
C7 C6 C5 120.2(2)
C15 C16 C11 120.9(2)
C23 C22 C21 121.4(2)
C24 C25 C26 121.3(2)
C14 C13 C12 120.1(3)
C15 C14 C13 120.1(2)
C19 C20 C21 120.3(2)
C7 C8 C9 120.4(2)
C25 C24 C23 120.6(3)
C22 C23 C24 119.8(2)
C28 C29 C30 121.2(3)
C8 C7 C6 120.0(2)

loop_
_geom_bond_atom_site_label_1
_geom_bond_atom_site_label_2
_geom_bond_distance
S1 O1 1.4257(18)
S1 O2 1.4273(18)
S1 N1 1.6774(19)
S1 C27 1.754(2)
N1 N2 1.433(3)
N1 C1 1.511(3)
N2 C3 1.293(3)
C1 C2 1.510(3)
C1 C17 1.539(3)
C2 C10 1.338(3)
C2 C3 1.468(3)
C17 C18 1.369(3)
C17 C26 1.430(3)
C21 C22 1.413(3)
C21 C20 1.416(4)
C21 C26 1.425(3)
C3 C4 1.477(3)
C26 C25 1.414(3)
C18 C19 1.407(3)
C4 C9 1.387(3)
C4 C5 1.399(3)
C10 C11 1.465(3)
C27 C32 1.376(3)
C27 C28 1.383(3)
C9 C8 1.385(4)
C32 C31 1.383(3)
C12 C13 1.384(4)
C12 C11 1.387(3)
C15 C16 1.374(4)
C15 C14 1.374(4)
C11 C16 1.398(3)
C5 C6 1.384(3)
C19 C20 1.351(4)
C28 C29 1.379(4)
C30 C29 1.380(4)
C30 C31 1.383(4)
C30 C33 1.507(4)
C6 C7 1.380(4)
C22 C23 1.354(4)
C25 C24 1.367(4)
C13 C14 1.381(4)
C8 C7 1.377(4)
C24 C23 1.402(4)
